data_4133313
loop_
_publ_author_name
'Hu, Lu'
'Yin, Ping'
'Zhao, Gang'
'He, Chunlin'
'Imler, Gregory H.'
'Parrish, Damon A.'
'Gao, Haixiang'
'Shreeve, Jean'ne M.'

_publ_section_title
;
 Conjugated Energetic Salts Based on Fused Rings: Insensitive and Highly
 Dense Materials.
;
_journal_issue 44
_journal_name_full 'Journal of the American Chemical Society'
_journal_page_first 15001
_journal_page_last 15007
_journal_paper_doi 10.1021/jacs.8b09519
_journal_volume 140
_journal_year 2018
_chemical_formula_moiety 'C3 H2 N8 O2'
_chemical_formula_sum 'C3 H2 N8 O2'
_chemical_formula_weight 182.13
_space_group_crystal_system monoclinic
_space_group_IT_number 14
_space_group_name_Hall '-P 2yn'
_space_group_name_H-M_alt 'P 1 21/n 1'
_atom_sites_solution_hydrogens geom
_audit_creation_method SHELXL-2014/7
_cell_angle_alpha 90
_cell_angle_beta 90.942(2)
_cell_angle_gamma 90
_cell_formula_units_Z 4
_cell_length_a 10.3002(5)
_cell_length_b 5.9834(3)
_cell_length_c 11.2693(6)
_cell_measurement_reflns_used 3164
_cell_measurement_temperature 293(2)
_cell_measurement_theta_max 29.450
_cell_measurement_theta_min 2.658
_cell_volume 694.44(6)
_computing_cell_refinement 'Bruker APEX3 v2015.5-2 (Bruker, 2015)'
_computing_data_collection 'Bruker APEX3 v2015.5-2 (Bruker, 2015)'
_computing_data_reduction
;
Bruker SAINT v8.34A (Bruker, 2013), Bruker XPREP v2014/2 (Bruker, 2014)
;
_computing_molecular_graphics 'Bruker SHELXTL v2014/7 (Bruker, 2014)'
_computing_publication_material 'Bruker SHELXTL v2014/7 (Bruker, 2014)'
_computing_structure_refinement 'SHELXL-2014/7 (Sheldrick, 2014)'
_computing_structure_solution 'Bruker SHELXTL v2014/7 (Bruker, 2014)'
_diffrn_ambient_temperature 293(2)
_diffrn_measured_fraction_theta_full 0.997
_diffrn_measured_fraction_theta_max 0.978
_diffrn_measurement_device_type 'Bruker SMART APEX II CCD'
_diffrn_measurement_method '\w scans'
_diffrn_radiation_monochromator graphite
_diffrn_radiation_source 'fine focus sealed tube'
_diffrn_radiation_type MoK\a
_diffrn_radiation_wavelength 0.71073
_diffrn_reflns_av_R_equivalents 0.0187
_diffrn_reflns_av_unetI/netI 0.0159
_diffrn_reflns_Laue_measured_fraction_full 0.997
_diffrn_reflns_Laue_measured_fraction_max 0.978
_diffrn_reflns_limit_h_max 14
_diffrn_reflns_limit_h_min -14
_diffrn_reflns_limit_k_max 8
_diffrn_reflns_limit_k_min -8
_diffrn_reflns_limit_l_max 15
_diffrn_reflns_limit_l_min -15
_diffrn_reflns_number 7883
_diffrn_reflns_point_group_measured_fraction_full 0.997
_diffrn_reflns_point_group_measured_fraction_max 0.978
_diffrn_reflns_theta_full 25.242
_diffrn_reflns_theta_max 29.954
_diffrn_reflns_theta_min 3.616
_exptl_absorpt_coefficient_mu 0.148
_exptl_absorpt_correction_T_max 0.7460
_exptl_absorpt_correction_T_min 0.6954
_exptl_absorpt_correction_type multi-scan
_exptl_absorpt_process_details 'SADABS v2014/5 (Bruker, 2008)'
_exptl_crystal_colour 'clear yellow'
_exptl_crystal_density_diffrn 1.742
_exptl_crystal_description block
_exptl_crystal_F_000 368
_exptl_crystal_size_max 0.414
_exptl_crystal_size_mid 0.146
_exptl_crystal_size_min 0.083
_refine_diff_density_max 0.199
_refine_diff_density_min -0.250
_refine_diff_density_rms 0.050
_refine_ls_extinction_method none
_refine_ls_goodness_of_fit_ref 1.020
_refine_ls_hydrogen_treatment constr
_refine_ls_matrix_type full
_refine_ls_number_parameters 118
_refine_ls_number_reflns 1972
_refine_ls_number_restraints 0
_refine_ls_restrained_S_all 1.020
_refine_ls_R_factor_all 0.0489
_refine_ls_R_factor_gt 0.0388
_refine_ls_shift/su_max 0.000
_refine_ls_shift/su_mean 0.000
_refine_ls_structure_factor_coef Fsqd
_refine_ls_weighting_details 'w=1/[\s^2^(Fo^2^)+(0.0630P)^2^+0.1342P] where P=(Fo^2^+2Fc^2^)/3'
_refine_ls_weighting_scheme calc
_refine_ls_wR_factor_gt 0.1060
_refine_ls_wR_factor_ref 0.1138
_reflns_Friedel_coverage 0.000
_reflns_number_gt 1582
_reflns_number_total 1972
_reflns_threshold_expression 'I > 2\s(I)'
_cod_data_source_file ja8b09519_si_002.cif
_cod_data_source_block shrv605
_cod_original_sg_symbol_H-M 'P 21/n'
_cod_database_code 4133313
_shelx_shelxl_version_number 2014/7
_shelx_space_group_comment
;
The symmetry employed for this shelxl refinement is uniquely defined
by the following loop, which should always be used as a source of
symmetry information in preference to the above space-group names.
They are only intended as comments.
;
_shelx_estimated_absorpt_t_min 0.941
_shelx_estimated_absorpt_t_max 0.988

loop_
_space_group_symop_operation_xyz
'x, y, z'
'-x+1/2, y+1/2, -z+1/2'
'-x, -y, -z'
'x-1/2, -y-1/2, z-1/2'

loop_
_atom_site_label
_atom_site_type_symbol
_atom_site_fract_x
_atom_site_fract_y
_atom_site_fract_z
_atom_site_U_iso_or_equiv
_atom_site_adp_type
_atom_site_occupancy
_atom_site_site_symmetry_order
_atom_site_calc_flag
_atom_site_refinement_flags_posn
_atom_site_refinement_flags_adp
O1 O 0.74368(13) 0.1744(2) 0.87904(11) 0.0751(4) Uani 1 1 d . .
O2 O 0.62350(12) 0.18210(19) 0.71985(9) 0.0600(3) Uani 1 1 d . .
N3 N 0.66041(11) 0.2569(2) 0.81462(10) 0.0439(3) Uani 1 1 d . .
N4 N 0.60724(10) 0.44765(18) 0.85797(9) 0.0388(3) Uani 1 1 d . .
H4 H 0.6282 0.4860 0.9293 0.047 Uiso 1 1 calc R U
C5 C 0.52227(10) 0.58389(19) 0.79609(9) 0.0308(2) Uani 1 1 d . .
N6 N 0.49126(10) 0.76713(18) 0.86875(9) 0.0389(3) Uani 1 1 d . .
N7 N 0.41147(12) 0.91411(19) 0.82876(9) 0.0433(3) Uani 1 1 d . .
C7 C 0.36159(11) 0.8813(2) 0.71732(10) 0.0342(3) Uani 1 1 d . .
N8 N 0.27601(11) 1.0037(2) 0.65847(10) 0.0450(3) Uani 1 1 d . .
N9 N 0.25730(11) 0.8989(2) 0.55221(9) 0.0446(3) Uani 1 1 d . .
C10 C 0.33084(14) 0.7196(2) 0.54826(11) 0.0449(3) Uani 1 1 d . .
H10 H 0.3356 0.6209 0.4847 0.054 Uiso 1 1 calc R U
N11 N 0.39791(9) 0.70227(17) 0.65098(8) 0.0331(2) Uani 1 1 d . .
N12 N 0.48230(10) 0.54174(19) 0.68871(9) 0.0392(3) Uani 1 1 d . .

loop_
_atom_site_aniso_label
_atom_site_aniso_U_11
_atom_site_aniso_U_22
_atom_site_aniso_U_33
_atom_site_aniso_U_23
_atom_site_aniso_U_13
_atom_site_aniso_U_12
O1 0.0825(8) 0.0748(8) 0.0673(8) 0.0110(6) -0.0152(6) 0.0407(7)
O2 0.0878(8) 0.0494(6) 0.0426(5) -0.0059(4) -0.0015(5) 0.0194(6)
N3 0.0477(6) 0.0435(6) 0.0405(6) 0.0073(4) 0.0027(5) 0.0111(5)
N4 0.0399(5) 0.0444(6) 0.0317(5) -0.0019(4) -0.0082(4) 0.0084(4)
C5 0.0274(5) 0.0371(6) 0.0277(5) -0.0015(4) -0.0030(4) -0.0004(4)
N6 0.0452(6) 0.0395(5) 0.0317(5) -0.0076(4) -0.0117(4) 0.0019(4)
N7 0.0535(6) 0.0404(6) 0.0355(5) -0.0107(4) -0.0129(4) 0.0076(5)
C7 0.0358(6) 0.0357(6) 0.0310(5) -0.0050(4) -0.0056(4) 0.0035(5)
N8 0.0479(6) 0.0464(6) 0.0404(6) -0.0038(5) -0.0109(5) 0.0111(5)
N9 0.0453(6) 0.0510(6) 0.0370(5) -0.0006(5) -0.0147(4) 0.0046(5)
C10 0.0524(7) 0.0511(7) 0.0305(6) -0.0078(5) -0.0153(5) 0.0079(6)
N11 0.0343(5) 0.0388(5) 0.0259(4) -0.0046(3) -0.0062(3) 0.0040(4)
N12 0.0415(5) 0.0459(6) 0.0297(5) -0.0074(4) -0.0081(4) 0.0130(4)

loop_
_atom_type_symbol
_atom_type_description
_atom_type_scat_dispersion_real
_atom_type_scat_dispersion_imag
_atom_type_scat_source
C C 0.0033 0.0016 'International Tables Vol C Tables 4.2.6.8 and 6.1.1.4'
H H 0.0000 0.0000 'International Tables Vol C Tables 4.2.6.8 and 6.1.1.4'
N N 0.0061 0.0033 'International Tables Vol C Tables 4.2.6.8 and 6.1.1.4'
O O 0.0106 0.0060 'International Tables Vol C Tables 4.2.6.8 and 6.1.1.4'

loop_
_geom_angle_atom_site_label_1
_geom_angle_atom_site_label_2
_geom_angle_atom_site_label_3
_geom_angle
O2 N3 O1 125.60(13)
O2 N3 N4 120.23(11)
O1 N3 N4 114.17(12)
N3 N4 C5 124.83(10)
N3 N4 H4 117.6
C5 N4 H4 117.6
N12 C5 N4 123.15(11)
N12 C5 N6 128.50(11)
N4 C5 N6 108.34(9)
N7 N6 C5 118.72(9)
N6 N7 C7 117.08(10)
N8 C7 N11 110.41(10)
N8 C7 N7 128.52(11)
N11 C7 N7 121.07(10)
C7 N8 N9 105.69(10)
C10 N9 N8 109.40(10)
N9 C10 N11 108.81(11)
N9 C10 H10 125.6
N11 C10 H10 125.6
C10 N11 N12 129.93(10)
C10 N11 C7 105.69(10)
N12 N11 C7 124.35(9)
C5 N12 N11 110.25(9)

loop_
_geom_bond_atom_site_label_1
_geom_bond_atom_site_label_2
_geom_bond_distance
O1 N3 1.2189(15)
O2 N3 1.2134(15)
N3 N4 1.3601(15)
N4 C5 1.3773(14)
N4 H4 0.8600
C5 N12 1.2965(14)
C5 N6 1.4083(15)
N6 N7 1.2805(15)
N7 C7 1.3633(14)
C7 N8 1.3169(15)
C7 N11 1.3621(15)
N8 N9 1.3626(15)
N9 C10 1.3147(18)
C10 N11 1.3423(14)
C10 H10 0.9300
N11 N12 1.3589(14)

loop_
_geom_hbond_atom_site_label_D
_geom_hbond_atom_site_label_H
_geom_hbond_atom_site_label_A
_geom_hbond_distance_DH
_geom_hbond_distance_HA
_geom_hbond_distance_DA
_geom_hbond_angle_DHA
_geom_hbond_site_symmetry_A
N4 H4 N9 0.86 2.02 2.8128(15) 151.9 4_676
C10 H10 O1 0.93 2.32 3.1534(17) 148.3 4_565
C10 H10 O2 0.93 2.63 3.1214(17) 113.7 3_666

loop_
_geom_torsion_atom_site_label_1
_geom_torsion_atom_site_label_2
_geom_torsion_atom_site_label_3
_geom_torsion_atom_site_label_4
_geom_torsion
O2 N3 N4 C5 -8.1(2)
O1 N3 N4 C5 172.49(12)
N3 N4 C5 N12 0.93(19)
N3 N4 C5 N6 -178.51(11)
N12 C5 N6 N7 1.6(2)
N4 C5 N6 N7 -179.01(11)
C5 N6 N7 C7 0.16(18)
N6 N7 C7 N8 177.91(13)
N6 N7 C7 N11 -1.48(19)
N11 C7 N8 N9 0.22(15)
N7 C7 N8 N9 -179.22(13)
C7 N8 N9 C10 -0.39(16)
N8 N9 C10 N11 0.42(16)
N9 C10 N11 N12 177.70(12)
N9 C10 N11 C7 -0.27(15)
N8 C7 N11 C10 0.02(15)
N7 C7 N11 C10 179.51(12)
N8 C7 N11 N12 -178.10(11)
N7 C7 N11 N12 1.39(19)
N4 C5 N12 N11 179.03(10)
N6 C5 N12 N11 -1.65(18)
C10 N11 N12 C5 -177.49(13)
C7 N11 N12 C5 0.15(17)
